data_4068304
loop_
_publ_author_name
'Volbeda, Jeroen'
'Meetsma, Auke'
'Bouwkamp, Marco W.'

_publ_section_related_literature
;
;
_publ_section_title
;
 Electron-Deficient Iron Alkyl Complexes Supported by Diimine Ligand
 (Ph2CN)2C2H4: Evidence for Reversible Ethylene Binding
;
_journal_issue 1
_journal_name_full Organometallics
_journal_page_first 209
_journal_paper_doi 10.1021/om8006773
_journal_volume 28
_journal_year 2009
_chemical_compound_source 'see text'
_chemical_formula_moiety 'C36 H46 Fe N2 Si2'
_chemical_formula_sum 'C36 H46 Fe N2 Si2'
_chemical_formula_weight 618.79
_chemical_name_systematic ?
_space_group_IT_number 14
_symmetry_cell_setting monoclinic
_symmetry_Int_Tables_number 14
_symmetry_space_group_name_Hall '-P 2yn'
_symmetry_space_group_name_H-M 'P 1 21/n 1'
_atom_sites_solution_hydrogens geom
_atom_sites_solution_primary heavy
_atom_sites_solution_secondary direct
_audit_creation_date '2007-09-19  11:49:45'
_audit_creation_method
;
 PLATON <TABLE ACC> option    (version :: 250307)
 SHELXL97-2 & Manual Editing 
;
_audit_update_record
;
 ?
;
_cell_angle_alpha 90
_cell_angle_beta 102.006(3)
_cell_angle_gamma 90
_cell_formula_units_Z 4
_cell_length_a 13.369(2)
_cell_length_b 10.9386(17)
_cell_length_c 24.187(4)
_cell_measurement_reflns_used 3262
_cell_measurement_temperature 100(1)
_cell_measurement_theta_max 22.59
_cell_measurement_theta_min 2.46
_cell_volume 3459.7(9)
_computing_cell_refinement 'SAINT-Plus (Bruker, 2006)'
_computing_data_collection 'SMART (Bruker, 2006)'
_computing_data_reduction SAINT-Plus
_computing_molecular_graphics
;
 PLATON (Spek, 2003)
 PLUTO (Meetsma, 2007) 
;
_computing_publication_material 'PLATON (Spek, 2003)'
_computing_structure_refinement 'SHELXL-97 (Sheldrick, 1997)'
_computing_structure_solution
;
 DIRDIF-99 (Beurskens et al., 1999)
;
_diffrn_ambient_temperature 100(1)
_diffrn_detector_area_resol_mean 66.06
_diffrn_measured_fraction_theta_full 0.999
_diffrn_measured_fraction_theta_max 0.999
_diffrn_measurement_device_type
;
  Bruker Smart Apex; CCD area detector 
;
_diffrn_measurement_method '\f and \w scans'
_diffrn_radiation_detector
;
  CCD area-detector
;
_diffrn_radiation_monochromator 'parallel mounted graphite'
_diffrn_radiation_source 'fine focus sealed Siemens Mo tube '
_diffrn_radiation_type MoK\a
_diffrn_radiation_wavelength 0.71073
_diffrn_reflns_av_R_equivalents 0.1447
_diffrn_reflns_av_sigmaI/netI 0.1478
_diffrn_reflns_limit_h_max 15
_diffrn_reflns_limit_h_min -15
_diffrn_reflns_limit_k_max 13
_diffrn_reflns_limit_k_min -13
_diffrn_reflns_limit_l_max 28
_diffrn_reflns_limit_l_min -28
_diffrn_reflns_number 23654
_diffrn_reflns_reduction_process
;
 Intensity data were corrected for Lorentz and polarization
  effects, decay and absorption and reduced to F~o~^2^
  using SAINT-Plus & SADABS (Bruker, 2006).
;
_diffrn_reflns_theta_full 25.00
_diffrn_reflns_theta_max 25.03
_diffrn_reflns_theta_min 2.46
_diffrn_standards_decay_% 0
_diffrn_standards_number 0
_exptl_absorpt_coefficient_mu 0.531
_exptl_absorpt_correction_T_max 0.9738
_exptl_absorpt_correction_T_min 0.7609
_exptl_absorpt_correction_type multi-scan
_exptl_absorpt_process_details '(SADABS, (Bruker, 2006))'
_exptl_crystal_colour red
_exptl_crystal_density_diffrn 1.188
_exptl_crystal_density_method 'not measured'
_exptl_crystal_description needle
_exptl_crystal_F_000 1320
_exptl_crystal_size_max 0.49
_exptl_crystal_size_mid 0.06
_exptl_crystal_size_min 0.05
_refine_diff_density_max 0.532
_refine_diff_density_min -0.578
_refine_diff_density_rms 0.087
_refine_ls_extinction_method none
_refine_ls_goodness_of_fit_ref 1.001
_refine_ls_hydrogen_treatment constr
_refine_ls_matrix_type full
_refine_ls_number_parameters 376
_refine_ls_number_reflns 6100
_refine_ls_number_restraints 0
_refine_ls_restrained_S_all 1.001
_refine_ls_R_factor_all 0.1377
_refine_ls_R_factor_gt 0.0525
_refine_ls_shift/su_max 0.000
_refine_ls_shift/su_mean 0.000
_refine_ls_structure_factor_coef Fsqd
_refine_ls_weighting_details 'calc w=1/[\s^2^(Fo^2^)+(0.0307P)^2^+0.0P] where P=(Fo^2^+2Fc^2^)/3'
_refine_ls_weighting_scheme calc
_refine_ls_wR_factor_gt 0.0937
_refine_ls_wR_factor_ref 0.1174
_reflns_number_gt 3247
_reflns_number_total 6100
_reflns_threshold_expression I>2\s(I)
_cod_data_source_file om8006773_si_002.cif
_cod_data_source_block DATNAM
_cod_original_sg_symbol_H-M 'P 21/n'
_cod_database_code 4068304
_vrn_publ_code_frame_time_sec 30.0
_vrn_publ_code_meas_time_hour 17.8

loop_
_symmetry_equiv_pos_site_id
_symmetry_equiv_pos_as_xyz
1 x,y,z
2 1/2-x,1/2+y,1/2-z
3 -x,-y,-z
4 1/2+x,1/2-y,1/2+z

loop_
_atom_site_aniso_label
_atom_site_aniso_U_11
_atom_site_aniso_U_22
_atom_site_aniso_U_33
_atom_site_aniso_U_23
_atom_site_aniso_U_13
_atom_site_aniso_U_12
Fe 0.0189(3) 0.0174(4) 0.0209(3) 0.0003(3) 0.0054(3) -0.0001(3)
Si1 0.0239(7) 0.0310(8) 0.0232(7) -0.0025(6) 0.0060(5) -0.0005(6)
Si2 0.0244(7) 0.0235(8) 0.0243(7) -0.0030(6) 0.0088(5) -0.0010(6)
N1 0.018(2) 0.021(2) 0.020(2) -0.0007(16) 0.0060(16) -0.0029(16)
N2 0.0166(19) 0.022(2) 0.020(2) 0.0005(16) 0.0055(15) 0.0039(16)
C1 0.020(2) 0.016(2) 0.019(2) -0.0031(18) 0.0003(19) 0.0022(19)
C2 0.015(2) 0.014(3) 0.023(2) 0.0046(19) 0.0037(19) -0.0005(19)
C3 0.016(2) 0.022(3) 0.030(3) -0.002(2) 0.009(2) -0.0025(19)
C4 0.019(2) 0.028(3) 0.036(3) 0.008(2) 0.010(2) -0.003(2)
C5 0.030(3) 0.037(3) 0.032(3) 0.005(2) 0.015(2) -0.003(2)
C6 0.033(3) 0.032(3) 0.039(3) -0.004(2) 0.023(2) 0.001(2)
C7 0.024(2) 0.020(3) 0.030(3) -0.003(2) 0.010(2) 0.000(2)
C8 0.015(2) 0.018(3) 0.023(3) 0.0007(19) 0.0083(19) 0.0019(18)
C9 0.018(2) 0.027(3) 0.027(3) -0.002(2) 0.0094(19) -0.002(2)
C10 0.018(2) 0.037(3) 0.026(3) -0.001(2) 0.002(2) 0.008(2)
C11 0.025(3) 0.030(3) 0.033(3) 0.013(2) 0.006(2) 0.012(2)
C12 0.030(3) 0.018(3) 0.043(3) 0.000(2) 0.004(2) -0.003(2)
C13 0.023(3) 0.021(3) 0.032(3) 0.005(2) 0.000(2) -0.002(2)
C14 0.023(2) 0.025(3) 0.021(2) 0.000(2) 0.0080(19) 0.003(2)
C15 0.016(2) 0.015(3) 0.029(3) 0.0058(19) 0.0087(19) 0.0055(18)
C16 0.020(2) 0.019(3) 0.018(2) 0.0011(19) 0.0086(19) 0.0023(19)
C17 0.021(2) 0.024(3) 0.022(3) 0.0043(19) 0.0071(19) 0.001(2)
C18 0.027(3) 0.028(3) 0.035(3) 0.002(2) 0.004(2) -0.010(2)
C19 0.044(3) 0.028(3) 0.044(3) 0.005(2) -0.005(3) -0.017(3)
C20 0.042(4) 0.052(4) 0.046(4) 0.016(3) -0.005(3) -0.028(3)
C21 0.028(3) 0.066(4) 0.040(3) 0.009(3) 0.007(2) -0.012(3)
C22 0.024(2) 0.038(3) 0.032(3) 0.003(2) 0.008(2) -0.006(2)
C23 0.013(2) 0.023(3) 0.023(2) -0.001(2) 0.0076(18) -0.0025(19)
C24 0.031(3) 0.032(3) 0.027(3) -0.008(2) 0.001(2) 0.001(2)
C25 0.027(3) 0.043(3) 0.030(3) 0.002(3) -0.005(2) 0.009(2)
C26 0.022(3) 0.026(3) 0.037(3) 0.002(2) 0.008(2) 0.009(2)
C27 0.032(3) 0.023(3) 0.030(3) -0.002(2) 0.003(2) 0.006(2)
C28 0.020(2) 0.026(3) 0.027(3) 0.001(2) 0.002(2) 0.003(2)
C29 0.022(2) 0.027(3) 0.027(3) 0.004(2) 0.0049(19) -0.001(2)
C30 0.042(3) 0.039(3) 0.045(3) -0.017(3) 0.001(3) 0.008(2)
C31 0.045(3) 0.033(3) 0.032(3) -0.004(2) 0.018(2) -0.006(2)
C32 0.037(3) 0.047(3) 0.037(3) -0.012(2) 0.015(2) -0.011(2)
C33 0.019(2) 0.033(3) 0.023(3) 0.000(2) 0.005(2) -0.004(2)
C34 0.030(3) 0.023(3) 0.041(3) 0.002(2) 0.012(2) 0.006(2)
C35 0.039(3) 0.042(3) 0.030(3) 0.001(2) 0.008(2) -0.002(2)
C36 0.031(3) 0.024(3) 0.040(3) 0.000(2) 0.017(2) -0.003(2)

loop_
_atom_site_label
_atom_site_type_symbol
_atom_site_thermal_displace_type
_atom_site_fract_x
_atom_site_fract_y
_atom_site_fract_z
_atom_site_occupancy
_atom_site_U_iso_or_equiv
Fe Fe Uani 0.18445(4) 0.14878(5) 0.37651(2) 1.000 0.0189(2)
Si1 Si Uani 0.21445(9) 0.31480(11) 0.50024(5) 1.000 0.0259(4)
Si2 Si Uani 0.16722(8) -0.15847(11) 0.35463(5) 1.000 0.0235(4)
N1 N Uani 0.0683(2) 0.2747(3) 0.32865(13) 1.000 0.0194(12)
N2 N Uani 0.2838(2) 0.2780(3) 0.34555(13) 1.000 0.0193(11)
C1 C Uani -0.0245(3) 0.3042(3) 0.32961(16) 1.000 0.0189(12)
C2 C Uani -0.0783(3) 0.2426(3) 0.37012(16) 1.000 0.0174(14)
C3 C Uani -0.0583(3) 0.1213(4) 0.38592(17) 1.000 0.0221(16)
C4 C Uani -0.1093(3) 0.0661(4) 0.42341(18) 1.000 0.0271(16)
C5 C Uani -0.1799(3) 0.1303(4) 0.44557(18) 1.000 0.0318(17)
C6 C Uani -0.2016(3) 0.2502(4) 0.43012(18) 1.000 0.0324(17)
C7 C Uani -0.1517(3) 0.3066(4) 0.39230(17) 1.000 0.0240(16)
C8 C Uani -0.0852(3) 0.3991(4) 0.29218(16) 1.000 0.0180(16)
C9 C Uani -0.1608(3) 0.3630(4) 0.24657(16) 1.000 0.0233(16)
C10 C Uani -0.2167(3) 0.4492(4) 0.21054(17) 1.000 0.0274(16)
C11 C Uani -0.1984(3) 0.5728(4) 0.22069(18) 1.000 0.0293(17)
C12 C Uani -0.1259(3) 0.6088(4) 0.26713(19) 1.000 0.0309(17)
C13 C Uani -0.0693(3) 0.5234(4) 0.30255(18) 1.000 0.0262(17)
C14 C Uani 0.1196(3) 0.3334(4) 0.28683(16) 1.000 0.0225(14)
C15 C Uani 0.2226(3) 0.3825(3) 0.31766(17) 1.000 0.0194(16)
C16 C Uani 0.3820(3) 0.2816(4) 0.35649(16) 1.000 0.0183(14)
C17 C Uani 0.4468(3) 0.3874(4) 0.34651(16) 1.000 0.0220(16)
C18 C Uani 0.4247(3) 0.5074(4) 0.36021(18) 1.000 0.0304(17)
C19 C Uani 0.4876(4) 0.6027(4) 0.35077(19) 1.000 0.0407(17)
C20 C Uani 0.5718(4) 0.5798(5) 0.3278(2) 1.000 0.049(2)
C21 C Uani 0.5949(3) 0.4623(5) 0.3148(2) 1.000 0.0447(19)
C22 C Uani 0.5340(3) 0.3657(4) 0.32474(17) 1.000 0.0310(16)
C23 C Uani 0.4396(3) 0.1672(4) 0.37759(16) 1.000 0.0191(14)
C24 C Uani 0.5012(3) 0.1625(4) 0.43129(17) 1.000 0.0307(17)
C25 C Uani 0.5570(3) 0.0579(4) 0.44907(19) 1.000 0.0349(17)
C26 C Uani 0.5564(3) -0.0398(4) 0.41302(19) 1.000 0.0281(17)
C27 C Uani 0.4960(3) -0.0352(4) 0.35942(18) 1.000 0.0288(17)
C28 C Uani 0.4369(3) 0.0675(4) 0.34186(18) 1.000 0.0248(16)
C29 C Uani 0.2044(3) 0.1671(4) 0.46363(16) 1.000 0.0254(16)
C30 C Uani 0.1155(3) 0.4285(4) 0.46610(19) 1.000 0.0432(17)
C31 C Uani 0.3425(3) 0.3877(4) 0.50214(18) 1.000 0.0352(17)
C32 C Uani 0.2010(3) 0.3012(4) 0.57564(18) 1.000 0.0393(17)
C33 C Uani 0.1654(3) -0.0059(3) 0.32406(17) 1.000 0.0249(16)
C34 C Uani 0.1633(3) -0.2853(4) 0.30145(18) 1.000 0.0307(17)
C35 C Uani 0.2836(3) -0.1854(4) 0.41109(17) 1.000 0.0369(17)
C36 C Uani 0.0553(3) -0.1836(4) 0.38860(18) 1.000 0.0303(17)
H3 H Uiso -0.00942 0.07621 0.37085 1.000 0.0263
H4 H Uiso -0.09533 -0.01686 0.43392 1.000 0.0323
H5 H Uiso -0.21394 0.09195 0.47168 1.000 0.0381
H6 H Uiso -0.25076 0.29419 0.44544 1.000 0.0388
H7 H Uiso -0.16735 0.38892 0.38134 1.000 0.0288
H9 H Uiso -0.17452 0.27842 0.23991 1.000 0.0279
H10 H Uiso -0.26735 0.42350 0.17907 1.000 0.0329
H11 H Uiso -0.23538 0.63208 0.19589 1.000 0.0349
H12 H Uiso -0.11472 0.69343 0.27485 1.000 0.0371
H13 H Uiso -0.01929 0.54979 0.33417 1.000 0.0310
H14 H Uiso 0.07688 0.40101 0.26756 1.000 0.0268
H14' H Uiso 0.12947 0.27298 0.25795 1.000 0.0268
H15 H Uiso 0.25839 0.42235 0.29054 1.000 0.0236
H15' H Uiso 0.21284 0.44370 0.34622 1.000 0.0236
H18 H Uiso 0.36665 0.52352 0.37597 1.000 0.0364
H19 H Uiso 0.47260 0.68398 0.36021 1.000 0.0492
H20 H Uiso 0.61402 0.64549 0.32082 1.000 0.0582
H21 H Uiso 0.65296 0.44711 0.29890 1.000 0.0535
H22 H Uiso 0.55168 0.28444 0.31672 1.000 0.0371
H24 H Uiso 0.50517 0.23088 0.45585 1.000 0.0369
H25 H Uiso 0.59621 0.05341 0.48658 1.000 0.0421
H26 H Uiso 0.59722 -0.10974 0.42502 1.000 0.0336
H27 H Uiso 0.49485 -0.10240 0.33444 1.000 0.0342
H28 H Uiso 0.39428 0.06950 0.30515 1.000 0.0297
H29 H Uiso 0.14688 0.12305 0.47461 1.000 0.0307
H29' H Uiso 0.26720 0.12100 0.48026 1.000 0.0307
H30 H Uiso 0.12519 0.44718 0.42794 1.000 0.0645
H30' H Uiso 0.12247 0.50356 0.48867 1.000 0.0645
H30" H Uiso 0.04710 0.39395 0.46386 1.000 0.0645
H31 H Uiso 0.39689 0.33140 0.51971 1.000 0.0530
H31' H Uiso 0.34772 0.46349 0.52419 1.000 0.0530
H31" H Uiso 0.34965 0.40632 0.46351 1.000 0.0530
H32 H Uiso 0.13231 0.27148 0.57677 1.000 0.0589
H32' H Uiso 0.21162 0.38148 0.59392 1.000 0.0589
H32" H Uiso 0.25206 0.24354 0.59564 1.000 0.0589
H33 H Uiso 0.09922 0.00334 0.29699 1.000 0.0294
H33' H Uiso 0.21953 -0.00342 0.30172 1.000 0.0294
H34 H Uiso 0.10284 -0.27548 0.27100 1.000 0.0456
H34' H Uiso 0.16007 -0.36435 0.32006 1.000 0.0456
H34" H Uiso 0.22509 -0.28201 0.28564 1.000 0.0456
H35 H Uiso 0.34477 -0.17827 0.39494 1.000 0.0551
H35' H Uiso 0.28057 -0.26748 0.42686 1.000 0.0551
H35" H Uiso 0.28654 -0.12446 0.44110 1.000 0.0551
H36 H Uiso 0.06054 -0.12896 0.42118 1.000 0.0456
H36' H Uiso 0.05488 -0.26873 0.40122 1.000 0.0456
H36" H Uiso -0.00814 -0.16637 0.36120 1.000 0.0456

loop_
_atom_type_symbol
_atom_type_description
_atom_type_scat_dispersion_real
_atom_type_scat_dispersion_imag
_atom_type_scat_source
Si Si 0.0817 0.0704 'International Tables Vol C Tables 4.2.6.8 and 6.1.1.4'
N N 0.0061 0.0033 'International Tables Vol C Tables 4.2.6.8 and 6.1.1.4'
Fe Fe 0.3463 0.8444 'International Tables Vol C Tables 4.2.6.8 and 6.1.1.4'
H H 0.0000 0.0000 'International Tables Vol C Tables 4.2.6.8 and 6.1.1.4'
C C 0.0033 0.0016 'International Tables Vol C Tables 4.2.6.8 and 6.1.1.4'

loop_
_geom_angle_atom_site_label_1
_geom_angle_atom_site_label_2
_geom_angle_atom_site_label_3
_geom_angle
_geom_angle_publ_flag
N1 Fe N2 80.09(11) yes
N1 Fe C29 113.48(14) yes
N1 Fe C33 101.65(14) yes
N2 Fe C29 109.12(14) yes
N2 Fe C33 108.77(14) yes
C29 Fe C33 131.66(16) yes
C29 Si1 C30 113.40(19) yes
C29 Si1 C31 111.12(19) yes
C29 Si1 C32 112.80(19) yes
C30 Si1 C31 106.53(19) yes
C30 Si1 C32 106.2(2) yes
C31 Si1 C32 106.31(19) yes
C33 Si2 C34 113.63(19) yes
C33 Si2 C35 112.31(19) yes
C33 Si2 C36 111.60(19) yes
C34 Si2 C35 106.47(19) yes
C34 Si2 C36 106.27(19) yes
C35 Si2 C36 106.05(19) yes
Fe N1 C1 136.1(3) yes
Fe N1 C14 104.6(2) yes
C1 N1 C14 119.3(3) yes
Fe N2 C15 109.8(2) yes
Fe N2 C16 128.3(3) yes
C15 N2 C16 120.9(3) yes
N1 C1 C2 119.8(3) yes
N1 C1 C8 124.4(3) yes
C2 C1 C8 115.8(3) no
C1 C2 C3 121.3(3) no
C1 C2 C7 119.9(3) no
C3 C2 C7 118.8(4) no
C2 C3 C4 120.3(4) no
C3 C4 C5 120.4(4) no
C4 C5 C6 120.3(4) no
C5 C6 C7 120.0(4) no
C2 C7 C6 120.2(4) no
C1 C8 C9 119.7(4) no
C1 C8 C13 121.6(4) no
C9 C8 C13 118.7(4) no
C8 C9 C10 120.8(4) no
C9 C10 C11 119.9(4) no
C10 C11 C12 119.4(4) no
C11 C12 C13 120.9(4) no
C8 C13 C12 120.4(4) no
N1 C14 C15 108.6(3) yes
N2 C15 C14 108.0(3) yes
N2 C16 C17 126.3(4) yes
N2 C16 C23 118.3(4) yes
C17 C16 C23 115.2(3) no
C16 C17 C18 122.0(4) no
C16 C17 C22 119.1(4) no
C18 C17 C22 118.9(4) no
C17 C18 C19 120.0(4) no
C18 C19 C20 120.2(4) no
C19 C20 C21 120.3(5) no
C20 C21 C22 120.4(4) no
C17 C22 C21 120.2(4) no
C16 C23 C24 120.8(4) no
C16 C23 C28 119.9(3) no
C24 C23 C28 119.2(4) no
C23 C24 C25 119.9(4) no
C24 C25 C26 120.8(4) no
C25 C26 C27 119.5(4) no
C26 C27 C28 120.1(4) no
C23 C28 C27 120.4(4) no
Fe C29 Si1 123.8(2) yes
Fe C33 Si2 120.2(2) yes
C2 C3 H3 120.00 no
C4 C3 H3 120.00 no
C3 C4 H4 120.00 no
C5 C4 H4 120.00 no
C4 C5 H5 120.00 no
C6 C5 H5 120.00 no
C5 C6 H6 120.00 no
C7 C6 H6 120.00 no
C2 C7 H7 120.00 no
C6 C7 H7 120.00 no
C8 C9 H9 120.00 no
C10 C9 H9 120.00 no
C9 C10 H10 120.00 no
C11 C10 H10 120.00 no
C10 C11 H11 120.00 no
C12 C11 H11 120.00 no
C11 C12 H12 120.00 no
C13 C12 H12 120.00 no
C8 C13 H13 120.00 no
C12 C13 H13 120.00 no
N1 C14 H14 110.00 no
N1 C14 H14' 110.00 no
C15 C14 H14 110.00 no
C15 C14 H14' 110.00 no
H14 C14 H14' 108.00 no
N2 C15 H15 110.00 no
N2 C15 H15' 110.00 no
C14 C15 H15 110.00 no
C14 C15 H15' 110.00 no
H15 C15 H15' 108.00 no
C17 C18 H18 120.00 no
C19 C18 H18 120.00 no
C18 C19 H19 120.00 no
C20 C19 H19 120.00 no
C19 C20 H20 120.00 no
C21 C20 H20 120.00 no
C20 C21 H21 120.00 no
C22 C21 H21 120.00 no
C17 C22 H22 120.00 no
C21 C22 H22 120.00 no
C23 C24 H24 120.00 no
C25 C24 H24 120.00 no
C24 C25 H25 120.00 no
C26 C25 H25 120.00 no
C25 C26 H26 120.00 no
C27 C26 H26 120.00 no
C26 C27 H27 120.00 no
C28 C27 H27 120.00 no
C23 C28 H28 120.00 no
C27 C28 H28 120.00 no
Fe C29 H29 106.00 no
Fe C29 H29' 106.00 no
Si1 C29 H29 106.00 no
Si1 C29 H29' 106.00 no
H29 C29 H29' 106.00 no
Si1 C30 H30 109.00 no
Si1 C30 H30' 109.00 no
Si1 C30 H30" 109.00 no
H30 C30 H30' 110.00 no
H30 C30 H30" 109.00 no
H30' C30 H30" 109.00 no
Si1 C31 H31 109.00 no
Si1 C31 H31' 109.00 no
Si1 C31 H31" 109.00 no
H31 C31 H31' 109.00 no
H31 C31 H31" 109.00 no
H31' C31 H31" 109.00 no
Si1 C32 H32 109.00 no
Si1 C32 H32' 109.00 no
Si1 C32 H32" 109.00 no
H32 C32 H32' 109.00 no
H32 C32 H32" 109.00 no
H32' C32 H32" 109.00 no
Fe C33 H33 107.00 no
Fe C33 H33' 107.00 no
Si2 C33 H33 107.00 no
Si2 C33 H33' 107.00 no
H33 C33 H33' 107.00 no
Si2 C34 H34 109.00 no
Si2 C34 H34' 109.00 no
Si2 C34 H34" 109.00 no
H34 C34 H34' 109.00 no
H34 C34 H34" 109.00 no
H34' C34 H34" 109.00 no
Si2 C35 H35 109.00 no
Si2 C35 H35' 109.00 no
Si2 C35 H35" 109.00 no
H35 C35 H35' 109.00 no
H35 C35 H35" 109.00 no
H35' C35 H35" 109.00 no
Si2 C36 H36 109.00 no
Si2 C36 H36' 109.00 no
Si2 C36 H36" 109.00 no
H36 C36 H36' 109.00 no
H36 C36 H36" 109.00 no
H36' C36 H36" 109.00 no

loop_
_geom_bond_atom_site_label_1
_geom_bond_atom_site_label_2
_geom_bond_distance
_geom_bond_publ_flag
Fe N1 2.214(3) yes
Fe N2 2.176(3) yes
Fe C29 2.078(4) yes
Fe C33 2.098(4) yes
Si1 C29 1.834(4) yes
Si1 C30 1.877(4) yes
Si1 C31 1.880(4) yes
Si1 C32 1.875(4) yes
Si2 C33 1.824(4) yes
Si2 C34 1.885(4) yes
Si2 C35 1.868(4) yes
Si2 C36 1.871(4) yes
N1 C1 1.287(5) yes
N1 C14 1.481(5) yes
N2 C15 1.484(5) yes
N2 C16 1.285(5) yes
C1 C2 1.492(5) no
C1 C8 1.500(5) no
C2 C3 1.391(5) no
C2 C7 1.400(6) no
C3 C4 1.382(6) no
C4 C5 1.372(6) no
C5 C6 1.378(6) no
C6 C7 1.384(6) no
C8 C9 1.389(6) no
C8 C13 1.391(6) no
C9 C10 1.391(6) no
C10 C11 1.387(6) no
C11 C12 1.380(6) no
C12 C13 1.382(6) no
C14 C15 1.521(6) no
C16 C17 1.495(6) no
C16 C23 1.502(6) no
C17 C18 1.400(6) no
C17 C22 1.396(6) no
C18 C19 1.388(6) no
C19 C20 1.378(8) no
C20 C21 1.374(8) no
C21 C22 1.385(7) no
C23 C24 1.387(6) no
C23 C28 1.387(6) no
C24 C25 1.385(6) no
C25 C26 1.378(6) no
C26 C27 1.378(6) no
C27 C28 1.388(6) no
C3 H3 0.9500 no
C4 H4 0.9500 no
C5 H5 0.9500 no
C6 H6 0.9500 no
C7 H7 0.9500 no
C9 H9 0.9500 no
C10 H10 0.9500 no
C11 H11 0.9500 no
C12 H12 0.9500 no
C13 H13 0.9500 no
C14 H14 0.9900 no
C14 H14' 0.9900 no
C15 H15 0.9900 no
C15 H15' 0.9900 no
C18 H18 0.9500 no
C19 H19 0.9500 no
C20 H20 0.9500 no
C21 H21 0.9500 no
C22 H22 0.9500 no
C24 H24 0.9500 no
C25 H25 0.9500 no
C26 H26 0.9500 no
C27 H27 0.9500 no
C28 H28 0.9500 no
C29 H29 0.9900 no
C29 H29' 0.9900 no
C30 H30 0.9800 no
C30 H30' 0.9800 no
C30 H30" 0.9800 no
C31 H31 0.9800 no
C31 H31' 0.9800 no
C31 H31" 0.9800 no
C32 H32 0.9800 no
C32 H32' 0.9800 no
C32 H32" 0.9800 no
C33 H33 0.9900 no
C33 H33' 0.9900 no
C34 H34 0.9800 no
C34 H34' 0.9800 no
C34 H34" 0.9800 no
C35 H35 0.9800 no
C35 H35' 0.9800 no
C35 H35" 0.9800 no
C36 H36 0.9800 no
C36 H36' 0.9800 no
C36 H36" 0.9800 no

loop_
_geom_contact_atom_site_label_1
_geom_contact_atom_site_label_2
_geom_contact_distance
_geom_contact_site_symmetry_2
_geom_contact_publ_flag
Fe C3 3.314(4) . no
Fe C28 3.750(4) . no
Fe H3 2.6900 . no
Fe H35" 3.5100 . no
N1 N2 2.825(4) . no
N1 C15 2.438(5) . no
N1 C33 3.343(5) . no
N2 N1 2.825(4) . no
N2 C14 2.430(5) . no
N1 H3 2.7000 . no
N2 H18 2.9400 . no
C3 Fe 3.314(4) . no
C7 C13 3.542(6) . no
C7 C9 3.555(6) . no
C9 C7 3.555(6) . no
C13 C7 3.542(6) . no
C13 C14 3.353(6) . no
C14 C13 3.353(6) . no
C15 C18 3.012(6) . no
C18 C15 3.012(6) . no
C22 C24 3.499(6) . no
C22 C28 3.567(6) . no
C24 C22 3.499(6) . no
C25 C25 3.400(6) 3_656 no
C28 C22 3.567(6) . no
C28 Fe 3.750(4) . no
C33 N1 3.343(5) . no
C2 H30" 3.0200 . no
C2 H11 2.9300 2_445 no
C3 H11 3.0400 2_445 no
C4 H10 3.1000 2_445 no
C7 H11 3.0200 2_445 no
C7 H30" 3.0100 . no
C8 H7 2.6200 . no
C8 H14 2.3600 . no
C9 H20 3.0200 2_545 no
C10 H21 3.0300 1_455 no
C11 H9 3.0900 2_455 no
C13 H14 2.6500 . no
C13 H7 2.9200 . no
C14 H27 3.0900 2_555 no
C15 H34' 2.9000 1_565 no
C15 H18 2.6400 . no
C16 H31" 3.0400 . no
C17 H15 2.6300 . no
C18 H15 2.6600 . no
C18 H15' 2.8700 . no
C18 H31" 3.0800 . no
C22 H34 3.0500 2_555 no
C23 H22 2.6400 . no
C25 H5 3.0200 1_655 no
C25 H25 3.0700 3_656 no
C27 H35 2.8300 . no
C27 H19 3.0900 1_545 no
C28 H22 2.9600 . no
C28 H33' 2.9700 . no
C33 H3 2.9400 . no
C34 H28 2.9900 2_545 no
C35 H25 3.0200 3_656 no
C36 H3 2.9800 . no
C36 H4 3.0800 . no
C36 H32 2.9600 3_556 no
H3 Fe 2.6900 . no
H3 N1 2.7000 . no
H3 C33 2.9400 . no
H3 C36 2.9800 . no
H4 C36 3.0800 . no
H4 H36 2.4900 . no
H5 C25 3.0200 1_455 no
H5 H35" 2.5200 3_556 no
H7 C8 2.6200 . no
H7 C13 2.9200 . no
H9 C11 3.0900 2_445 no
H9 H20 2.3300 2_545 no
H10 C4 3.1000 2_455 no
H11 C2 2.9300 2_455 no
H11 C3 3.0400 2_455 no
H11 C7 3.0200 2_455 no
H14 C8 2.3600 . no
H14 C13 2.6500 . no
H14 H27 2.4500 2_555 no
H14' H34" 2.4700 2_555 no
H15 C17 2.6300 . no
H15 C18 2.6600 . no
H15 H18 2.5200 . no
H15 H33' 2.4500 2_555 no
H15' C18 2.8700 . no
H15' H18 2.2100 . no
H15' H30 2.5000 . no
H15' H34' 2.2600 1_565 no
H18 N2 2.9400 . no
H18 C15 2.6400 . no
H18 H15 2.5200 . no
H18 H15' 2.2100 . no
H18 H31" 2.5300 . no
H19 C27 3.0900 1_565 no
H19 H27 2.4500 1_565 no
H19 H35 2.5500 1_565 no
H20 C9 3.0200 2_555 no
H20 H9 2.3300 2_555 no
H21 C10 3.0300 1_655 no
H22 C23 2.6400 . no
H22 C28 2.9600 . no
H24 H31 2.5700 . no
H25 C25 3.0700 3_656 no
H25 C35 3.0200 3_656 no
H25 H35" 2.2300 3_656 no
H27 H19 2.4500 1_545 no
H27 C14 3.0900 2_545 no
H27 H14 2.4500 2_545 no
H28 H33' 2.4500 . no
H28 C34 2.9900 2_555 no
H28 H34 2.5100 2_555 no
H30 H15' 2.5000 . no
H30" C2 3.0200 . no
H30" C7 3.0100 . no
H31 H24 2.5700 . no
H31" C16 3.0400 . no
H31" C18 3.0800 . no
H31" H18 2.5300 . no
H32 C36 2.9600 3_556 no
H33' C28 2.9700 . no
H33' H28 2.4500 . no
H33' H15 2.4500 2_545 no
H34 C22 3.0500 2_545 no
H34 H28 2.5100 2_545 no
H34' C15 2.9000 1_545 no
H34' H15' 2.2600 1_545 no
H34" H14' 2.4700 2_545 no
H35 C27 2.8300 . no
H35 H19 2.5500 1_545 no
H35" Fe 3.5100 . no
H35" H5 2.5200 3_556 no
H35" H25 2.2300 3_656 no
H36 H4 2.4900 . no

loop_
_geom_torsion_atom_site_label_1
_geom_torsion_atom_site_label_2
_geom_torsion_atom_site_label_3
_geom_torsion_atom_site_label_4
_geom_torsion
_geom_torsion_publ_flag
N2 Fe N1 C1 -156.7(4) no
N2 Fe N1 C14 23.3(2) no
C29 Fe N1 C1 -50.0(4) no
C29 Fe N1 C14 130.0(2) no
C33 Fe N1 C1 96.0(4) no
C33 Fe N1 C14 -84.0(3) no
N1 Fe N2 C15 7.4(2) no
N1 Fe N2 C16 175.6(4) no
C29 Fe N2 C15 -104.2(3) no
C29 Fe N2 C16 64.0(4) no
C33 Fe N2 C15 106.4(2) no
C33 Fe N2 C16 -85.4(4) no
N1 Fe C29 Si1 -44.5(3) no
N2 Fe C29 Si1 42.8(3) no
C33 Fe C29 Si1 -177.4(2) no
N1 Fe C33 Si2 -138.0(2) no
N2 Fe C33 Si2 138.7(2) no
C29 Fe C33 Si2 -1.3(4) no
C30 Si1 C29 Fe 45.7(3) no
C31 Si1 C29 Fe -74.3(3) no
C32 Si1 C29 Fe 166.5(2) no
C34 Si2 C33 Fe -173.7(2) no
C35 Si2 C33 Fe -52.8(3) no
C36 Si2 C33 Fe 66.2(3) no
Fe N1 C1 C2 -2.2(6) no
Fe N1 C1 C8 177.6(3) no
C14 N1 C1 C2 177.8(3) no
C14 N1 C1 C8 -2.4(5) no
Fe N1 C14 C15 -50.6(3) no
C1 N1 C14 C15 129.4(4) no
Fe N2 C15 C14 -36.5(3) no
C16 N2 C15 C14 154.3(3) no
Fe N2 C16 C17 -163.7(3) no
Fe N2 C16 C23 20.9(5) no
C15 N2 C16 C17 3.4(6) no
C15 N2 C16 C23 -172.0(3) no
N1 C1 C2 C3 -32.7(5) no
N1 C1 C2 C7 148.3(4) no
C8 C1 C2 C3 147.5(4) no
C8 C1 C2 C7 -31.5(5) no
N1 C1 C8 C9 104.5(5) no
N1 C1 C8 C13 -76.9(5) no
C2 C1 C8 C9 -75.7(5) no
C2 C1 C8 C13 102.9(4) no
C1 C2 C3 C4 -179.8(4) no
C7 C2 C3 C4 -0.8(6) no
C1 C2 C7 C6 -179.7(4) no
C3 C2 C7 C6 1.3(6) no
C2 C3 C4 C5 -0.2(6) no
C3 C4 C5 C6 0.8(6) no
C4 C5 C6 C7 -0.3(7) no
C5 C6 C7 C2 -0.7(6) no
C1 C8 C9 C10 -178.7(4) no
C13 C8 C9 C10 2.6(6) no
C1 C8 C13 C12 179.6(4) no
C9 C8 C13 C12 -1.8(6) no
C8 C9 C10 C11 -1.2(6) no
C9 C10 C11 C12 -1.1(6) no
C10 C11 C12 C13 2.0(6) no
C11 C12 C13 C8 -0.6(6) no
N1 C14 C15 N2 59.9(4) no
N2 C16 C17 C18 43.9(6) no
N2 C16 C17 C22 -138.5(4) no
C23 C16 C17 C18 -140.6(4) no
C23 C16 C17 C22 37.1(5) no
N2 C16 C23 C24 -116.0(4) no
N2 C16 C23 C28 68.3(5) no
C17 C16 C23 C24 68.1(5) no
C17 C16 C23 C28 -107.5(4) no
C16 C17 C18 C19 179.3(4) no
C22 C17 C18 C19 1.6(6) no
C16 C17 C22 C21 179.6(4) no
C18 C17 C22 C21 -2.6(6) no
C17 C18 C19 C20 0.2(7) no
C18 C19 C20 C21 -0.9(7) no
C19 C20 C21 C22 -0.1(7) no
C20 C21 C22 C17 1.9(7) no
C16 C23 C24 C25 -177.3(4) no
C28 C23 C24 C25 -1.6(6) no
C16 C23 C28 C27 175.0(4) no
C24 C23 C28 C27 -0.7(6) no
C23 C24 C25 C26 3.4(6) no
C24 C25 C26 C27 -2.8(6) no
C25 C26 C27 C28 0.5(6) no
C26 C27 C28 C23 1.3(6) no
